data_7044059
loop_
_publ_author_name
'Song, YunXia'
'Luo, Min'
'Liang, Fei'
'Lin, Chensheng'
'Ye, Ning'
'Yan, Guiyang'
'Lin, Zheshuai'

_publ_section_title
;
 Experimental and ab Initio Studies of Cd5(BO3)3Cl: the First Cadmium
 Borate Chlorine with isolated BO3 groups
;
_journal_name_full 'Dalton Trans.'
_journal_paper_doi 10.1039/C7DT02573D
_journal_year 2017
_chemical_formula_sum 'B3 Cd5 Cl O9'
_chemical_formula_weight 773.88
_chemical_name_systematic
; 
 ? 
;
_space_group_IT_number 8
_symmetry_cell_setting monoclinic
_symmetry_space_group_name_Hall 'C -2y'
_symmetry_space_group_name_H-M 'C 1 m 1'
_atom_sites_solution_primary direct
_atom_sites_solution_secondary difmap
_audit_creation_method SHELXL-97
_audit_update_record
;
2017-07-06 deposited with the CCDC.
2017-08-30 downloaded from the CCDC.
;
_cell_angle_alpha 90.00
_cell_angle_beta 99.294(8)
_cell_angle_gamma 90.00
_cell_formula_units_Z 2
_cell_length_a 8.172(5)
_cell_length_b 16.061(9)
_cell_length_c 3.4741(19)
_cell_measurement_reflns_used 671
_cell_measurement_temperature 296(2)
_cell_measurement_theta_max 27.4934
_cell_measurement_theta_min 2.8621
_cell_volume 450.0(4)
_computing_cell_refinement 'CrystalClear (Rigaku Inc., 2008)'
_computing_data_collection 'CrystalClear (Rigaku Inc., 2008)'
_computing_data_reduction 'CrystalClear (Rigaku Inc., 2008)'
_computing_molecular_graphics 'SHELXL-97 (Sheldrick, 1997)'
_computing_publication_material 'SHELXL-97 (Sheldrick, 1997)'
_computing_structure_refinement 'SHELXL-97 (Sheldrick, 1997)'
_computing_structure_solution 'SHELXS-97 (Sheldrick, 1990)'
_diffrn_ambient_temperature 296(2)
_diffrn_detector_area_resol_mean 83.33
_diffrn_measured_fraction_theta_full 0.981
_diffrn_measured_fraction_theta_max 0.981
_diffrn_measurement_device_type 'Bruker Smart APEX II CCD area detector'
_diffrn_measurement_method '\w scans'
_diffrn_radiation_monochromator graphite
_diffrn_radiation_source 'fine-focus sealed tube'
_diffrn_radiation_type MoK\a
_diffrn_radiation_wavelength 0.71073
_diffrn_reflns_av_R_equivalents 0.0139
_diffrn_reflns_av_sigmaI/netI 0.0220
_diffrn_reflns_limit_h_max 10
_diffrn_reflns_limit_h_min -10
_diffrn_reflns_limit_k_max 19
_diffrn_reflns_limit_k_min -21
_diffrn_reflns_limit_l_max 4
_diffrn_reflns_limit_l_min -4
_diffrn_reflns_number 1487
_diffrn_reflns_theta_full 28.29
_diffrn_reflns_theta_max 28.29
_diffrn_reflns_theta_min 2.54
_exptl_absorpt_coefficient_mu 11.951
_exptl_absorpt_correction_T_max 1.0000
_exptl_absorpt_correction_T_min 0.9331
_exptl_absorpt_correction_type multi-scan
_exptl_crystal_colour White
_exptl_crystal_density_diffrn 5.711
_exptl_crystal_density_method 'not measured'
_exptl_crystal_description Prism
_exptl_crystal_F_000 688
_exptl_crystal_size_max 0.0500
_exptl_crystal_size_mid 0.0500
_exptl_crystal_size_min 0.0500
_refine_diff_density_max 0.793
_refine_diff_density_min -0.917
_refine_diff_density_rms 0.157
_refine_ls_abs_structure_details 'Flack H D (1983), Acta Cryst. A39, 876-881'
_refine_ls_abs_structure_Flack 0.00
_refine_ls_extinction_coef 0.0061(3)
_refine_ls_extinction_expression Fc^*^=kFc[1+0.001xFc^2^\l^3^/sin(2\q)]^-1/4^
_refine_ls_extinction_method SHELXL
_refine_ls_goodness_of_fit_ref 1.088
_refine_ls_matrix_type full
_refine_ls_number_parameters 89
_refine_ls_number_reflns 883
_refine_ls_number_restraints 2
_refine_ls_restrained_S_all 1.087
_refine_ls_R_factor_all 0.0146
_refine_ls_R_factor_gt 0.0145
_refine_ls_shift/su_max 0.000
_refine_ls_shift/su_mean 0.000
_refine_ls_structure_factor_coef Fsqd
_refine_ls_weighting_details 'calc w=1/[\s^2^(Fo^2^)+(0.0189P)^2^+0.0000P] where P=(Fo^2^+2Fc^2^)/3'
_refine_ls_weighting_scheme calc
_refine_ls_wR_factor_gt 0.0339
_refine_ls_wR_factor_ref 0.0340
_reflns_number_gt 878
_reflns_number_total 883
_reflns_threshold_expression >2sigma(I)
_cod_data_source_file c7dt02573d2.cif
_cod_data_source_block 1
_cod_depositor_comments
;
The following automatic conversions were performed:

'_symmetry_cell_setting' value 'Monoclinic' changed to 'monoclinic'
according to
/home/data/users/saulius/crontab/automatic-downloads/rss-feeds/RSC/lib/dictionaries/cif_core.dic
dictionary named 'cif_core.dic' version 2.4.2 from 2011-04-26.

'_exptl_absorpt_correction_type' value 'Multi-scan' changed to
'multi-scan' according to
/home/data/users/saulius/crontab/automatic-downloads/rss-feeds/RSC/lib/dictionaries/cif_core.dic
dictionary named 'cif_core.dic' version 2.4.2 from 2011-04-26.

Automatic conversion script
Id: cif_fix_values 4973 2017-02-22 13:04:09Z antanas 
;
_cod_original_sg_symbol_H-M Cm
_cod_database_code 7044059

loop_
_symmetry_equiv_pos_as_xyz
'x, y, z'
'x, -y, z'
'x+1/2, y+1/2, z'
'x+1/2, -y+1/2, z'

loop_
_atom_site_label
_atom_site_type_symbol
_atom_site_fract_x
_atom_site_fract_y
_atom_site_fract_z
_atom_site_U_iso_or_equiv
_atom_site_adp_type
_atom_site_occupancy
_atom_site_symmetry_multiplicity
_atom_site_calc_flag
_atom_site_refinement_flags
Cd1 Cd 0.36140(4) 0.37188(2) 0.56920(8) 0.00921(10) Uani 1 1 d .
Cd2 Cd 0.48670(5) 0.17561(2) 0.91154(9) 0.01040(10) Uani 1 1 d .
Cd3 Cd 0.78934(7) 0.5000 0.31388(14) 0.01098(12) Uani 1 2 d S
Cl4 Cl 0.5512(2) 0.5000 0.7082(5) 0.0112(3) Uani 1 2 d S
O5 O 0.2009(5) 0.4244(2) 1.0207(11) 0.0132(8) Uani 1 1 d .
O4 O 0.4510(7) 0.0000 0.8758(17) 0.0232(15) Uani 1 2 d S
O1 O 0.8091(5) 0.6476(2) 0.3494(12) 0.0107(7) Uani 1 1 d .
O2 O 0.5163(5) 0.3204(2) 0.1258(12) 0.0124(8) Uani 1 1 d .
O3 O 0.1811(5) 0.2717(2) 0.5448(13) 0.0185(9) Uani 1 1 d .
B1 B 0.6225(9) 0.0000 0.978(2) 0.0059(14) Uani 1 2 d S
B2 B 0.1687(7) 0.1988(4) 0.3378(16) 0.0087(10) Uani 1 1 d .

loop_
_atom_site_aniso_label
_atom_site_aniso_U_11
_atom_site_aniso_U_22
_atom_site_aniso_U_33
_atom_site_aniso_U_23
_atom_site_aniso_U_13
_atom_site_aniso_U_12
Cd1 0.00764(17) 0.01129(17) 0.00817(16) 0.00028(13) -0.00032(12) -0.00007(13)
Cd2 0.00823(17) 0.01433(18) 0.00834(17) -0.00088(13) 0.00050(13) -0.00157(14)
Cd3 0.0098(2) 0.0136(3) 0.0090(2) 0.000 -0.00007(18) 0.000
Cl4 0.0087(8) 0.0113(8) 0.0133(8) 0.000 0.0003(6) 0.000
O5 0.021(2) 0.0086(17) 0.0099(17) 0.0008(14) 0.0007(15) 0.0060(14)
O4 0.006(3) 0.049(4) 0.013(3) 0.000 -0.003(2) 0.000
O1 0.0076(18) 0.0127(18) 0.0114(18) 0.0011(15) 0.0002(14) 0.0013(14)
O2 0.0062(18) 0.021(2) 0.0084(17) 0.0016(14) -0.0039(14) 0.0029(14)
O3 0.0152(19) 0.0154(19) 0.028(2) -0.0119(17) 0.0116(18) -0.0089(17)
B1 0.005(4) 0.009(3) 0.003(3) 0.000 -0.001(3) 0.000
B2 0.009(3) 0.011(2) 0.006(2) 0.001(2) 0.002(2) -0.004(2)

loop_
_atom_type_symbol
_atom_type_description
_atom_type_scat_dispersion_real
_atom_type_scat_dispersion_imag
_atom_type_scat_source
B B 0.0013 0.0007 'International Tables Vol C Tables 4.2.6.8 and 6.1.1.4'
O O 0.0106 0.0060 'International Tables Vol C Tables 4.2.6.8 and 6.1.1.4'
Cl Cl 0.1484 0.1585 'International Tables Vol C Tables 4.2.6.8 and 6.1.1.4'
Cd Cd -0.8075 1.2024 'International Tables Vol C Tables 4.2.6.8 and 6.1.1.4'

loop_
_geom_angle_atom_site_label_1
_geom_angle_atom_site_label_2
_geom_angle_atom_site_label_3
_geom_angle
_geom_angle_site_symmetry_1
_geom_angle_site_symmetry_3
O3 Cd1 O2 92.55(16) . 1_556
O3 Cd1 O5 86.93(15) . 1_554
O2 Cd1 O5 178.50(15) 1_556 1_554
O3 Cd1 O2 98.67(14) . .
O2 Cd1 O2 98.45(15) 1_556 .
O5 Cd1 O2 83.02(14) 1_554 .
O3 Cd1 O5 81.02(14) . .
O2 Cd1 O5 81.85(14) 1_556 .
O5 Cd1 O5 96.68(15) 1_554 .
O2 Cd1 O5 179.58(15) . .
O3 Cd1 Cl4 169.28(11) . .
O2 Cd1 Cl4 84.03(10) 1_556 .
O5 Cd1 Cl4 96.24(10) 1_554 .
O2 Cd1 Cl4 91.89(10) . .
O5 Cd1 Cl4 88.43(11) . .
O3 Cd1 Cd2 60.06(12) . .
O2 Cd1 Cd2 44.65(9) 1_556 .
O5 Cd1 Cd2 135.85(9) 1_554 .
O2 Cd1 Cd2 74.85(10) . .
O5 Cd1 Cd2 105.20(9) . .
Cl4 Cd1 Cd2 121.80(5) . .
O3 Cd1 Cd1 94.04(11) . 1_554
O2 Cd1 Cd1 139.10(10) 1_556 1_554
O5 Cd1 Cd1 42.37(9) 1_554 1_554
O2 Cd1 Cd1 40.65(10) . 1_554
O5 Cd1 Cd1 139.05(10) . 1_554
Cl4 Cd1 Cd1 95.18(4) . 1_554
Cd2 Cd1 Cd1 107.188(15) . 1_554
O3 Cd1 Cd1 85.96(11) . 1_556
O2 Cd1 Cd1 40.90(10) 1_556 1_556
O5 Cd1 Cd1 137.63(9) 1_554 1_556
O2 Cd1 Cd1 139.35(10) . 1_556
O5 Cd1 Cd1 40.95(10) . 1_556
Cl4 Cd1 Cd1 84.82(4) . 1_556
Cd2 Cd1 Cd1 72.813(16) . 1_556
Cd1 Cd1 Cd1 180.00(3) 1_554 1_556
O1 Cd2 O1 98.30(16) 3_445 3_446
O1 Cd2 O3 89.97(16) 3_445 4
O1 Cd2 O3 168.34(14) 3_446 4
O1 Cd2 O5 110.86(13) 3_445 4
O1 Cd2 O5 106.86(14) 3_446 4
O3 Cd2 O5 77.49(13) 4 4
O1 Cd2 O2 117.83(14) 3_445 1_556
O1 Cd2 O2 91.53(13) 3_446 1_556
O3 Cd2 O2 77.28(13) 4 1_556
O5 Cd2 O2 124.37(13) 4 1_556
O1 Cd2 O3 172.60(13) 3_445 4_556
O1 Cd2 O3 82.60(14) 3_446 4_556
O3 Cd2 O3 88.16(14) 4 4_556
O5 Cd2 O3 75.70(12) 4 4_556
O2 Cd2 O3 54.78(12) 1_556 4_556
O1 Cd2 B2 143.98(15) 3_445 4_556
O1 Cd2 B2 97.44(14) 3_446 4_556
O3 Cd2 B2 71.19(15) 4 4_556
O5 Cd2 B2 95.10(15) 4 4_556
O2 Cd2 B2 29.57(15) 1_556 4_556
O3 Cd2 B2 29.10(14) 4_556 4_556
O1 Cd2 Cd1 76.94(10) 3_445 .
O1 Cd2 Cd1 102.77(10) 3_446 .
O3 Cd2 Cd1 70.99(9) 4 .
O5 Cd2 Cd1 147.61(9) 4 .
O2 Cd2 Cd1 41.19(9) 1_556 .
O3 Cd2 Cd1 95.69(8) 4_556 .
B2 Cd2 Cd1 68.06(13) 4_556 .
O1 Cd2 Cd2 41.15(10) 3_445 1_554
O1 Cd2 Cd2 139.45(11) 3_446 1_554
O3 Cd2 Cd2 49.33(11) 4 1_554
O5 Cd2 Cd2 92.35(9) 4 1_554
O2 Cd2 Cd2 106.79(9) 1_556 1_554
O3 Cd2 Cd2 137.49(8) 4_556 1_554
B2 Cd2 Cd2 116.43(11) 4_556 1_554
Cd1 Cd2 Cd2 72.812(16) . 1_554
O1 Cd2 Cd2 138.85(10) 3_445 1_556
O1 Cd2 Cd2 40.55(11) 3_446 1_556
O3 Cd2 Cd2 130.67(11) 4 1_556
O5 Cd2 Cd2 87.65(9) 4 1_556
O2 Cd2 Cd2 73.21(9) 1_556 1_556
O3 Cd2 Cd2 42.51(8) 4_556 1_556
B2 Cd2 Cd2 63.57(11) 4_556 1_556
Cd1 Cd2 Cd2 107.188(16) . 1_556
Cd2 Cd2 Cd2 180.00(3) 1_554 1_556
O4 Cd3 O4 106.2(2) 3_554 3
O4 Cd3 O1 89.57(9) 3_554 .
O4 Cd3 O1 85.82(11) 3 .
O4 Cd3 O1 89.57(9) 3_554 2_565
O4 Cd3 O1 85.82(11) 3 2_565
O1 Cd3 O1 171.0(2) . 2_565
O4 Cd3 Cl4 168.18(16) 3_554 .
O4 Cd3 Cl4 85.62(15) 3 .
O1 Cd3 Cl4 91.33(9) . .
O1 Cd3 Cl4 91.33(9) 2_565 .
O4 Cd3 Cl4 83.95(16) 3_554 1_554
O4 Cd3 Cl4 169.85(14) 3 1_554
O1 Cd3 Cl4 94.41(10) . 1_554
O1 Cd3 Cl4 94.41(11) 2_565 1_554
Cl4 Cd3 Cl4 84.23(7) . 1_554
O4 Cd3 Cd3 36.93(15) 3_554 1_554
O4 Cd3 Cd3 143.13(14) 3 1_554
O1 Cd3 Cd3 92.35(10) . 1_554
O1 Cd3 Cd3 92.35(10) 2_565 1_554
Cl4 Cd3 Cd3 131.25(5) . 1_554
Cl4 Cd3 Cd3 47.02(5) 1_554 1_554
O4 Cd3 Cd3 143.07(15) 3_554 1_556
O4 Cd3 Cd3 36.87(14) 3 1_556
O1 Cd3 Cd3 87.65(10) . 1_556
O1 Cd3 Cd3 87.65(10) 2_565 1_556
Cl4 Cd3 Cd3 48.75(5) . 1_556
Cl4 Cd3 Cd3 132.98(5) 1_554 1_556
Cd3 Cd3 Cd3 180.00(4) 1_554 1_556
Cd3 Cl4 Cd1 112.79(5) . .
Cd3 Cl4 Cd1 112.79(5) . 2_565
Cd1 Cl4 Cd1 106.08(8) . 2_565
Cd3 Cl4 Cd3 84.23(7) . 1_556
Cd1 Cl4 Cd3 119.76(5) . 1_556
Cd1 Cl4 Cd3 119.76(5) 2_565 1_556
B1 O5 Cd1 127.7(4) 3_455 1_556
B1 O5 Cd1 123.0(4) 3_455 .
Cd1 O5 Cd1 96.68(15) 1_556 .
B1 O5 Cd2 105.3(4) 3_455 4_455
Cd1 O5 Cd2 101.16(14) 1_556 4_455
Cd1 O5 Cd2 97.34(14) . 4_455
B1 O4 Cd3 121.7(5) . 3_446
B1 O4 Cd3 132.1(5) . 3_445
Cd3 O4 Cd3 106.2(2) 3_446 3_445
B2 O1 Cd2 108.2(3) 3 3
B2 O1 Cd2 117.6(3) 3 3_554
Cd2 O1 Cd2 98.30(15) 3 3_554
B2 O1 Cd3 122.2(3) 3 .
Cd2 O1 Cd3 105.64(16) 3 .
Cd2 O1 Cd3 101.81(14) 3_554 .
B2 O2 Cd1 149.6(3) 4 1_554
B2 O2 Cd1 105.7(3) 4 .
Cd1 O2 Cd1 98.45(15) 1_554 .
B2 O2 Cd2 89.2(3) 4 1_554
Cd1 O2 Cd2 94.16(14) 1_554 1_554
Cd1 O2 Cd2 120.57(16) . 1_554
B2 O3 Cd1 130.2(3) . .
B2 O3 Cd2 126.4(3) . 4_455
Cd1 O3 Cd2 103.05(14) . 4_455
B2 O3 Cd2 81.5(3) . 4_454
Cd1 O3 Cd2 96.21(15) . 4_454
Cd2 O3 Cd2 88.16(14) 4_455 4_454
O5 B1 O5 124.9(7) 4 3_545
O5 B1 O4 117.6(3) 4 .
O5 B1 O4 117.6(3) 3_545 .
O3 B2 O2 117.1(5) . 4_455
O3 B2 O1 119.6(5) . 3_445
O2 B2 O1 123.3(5) 4_455 3_445
O3 B2 Cd2 69.4(3) . 4_454
O2 B2 Cd2 61.2(3) 4_455 4_454
O1 B2 Cd2 143.3(3) 3_445 4_454

loop_
_geom_bond_atom_site_label_1
_geom_bond_atom_site_label_2
_geom_bond_distance
_geom_bond_site_symmetry_2
Cd1 O3 2.174(4) .
Cd1 O2 2.288(4) 1_556
Cd1 O5 2.292(4) 1_554
Cd1 O2 2.300(4) .
Cd1 O5 2.357(4) .
Cd1 Cl4 2.5751(15) .
Cd1 Cd2 3.4651(17) .
Cd1 Cd1 3.4741(19) 1_554
Cd1 Cd1 3.4741(19) 1_556
Cd2 O1 2.282(4) 3_445
Cd2 O1 2.310(4) 3_446
Cd2 O3 2.349(4) 4
Cd2 O5 2.360(4) 4
Cd2 O2 2.442(4) 1_556
Cd2 O3 2.637(5) 4_556
Cd2 B2 2.787(6) 4_556
Cd2 Cd2 3.4741(19) 1_554
Cd2 Cd2 3.4741(19) 1_556
Cd3 O4 2.171(5) 3_554
Cd3 O4 2.174(6) 3
Cd3 O1 2.377(4) .
Cd3 O1 2.377(4) 2_565
Cd3 Cl4 2.555(2) .
Cd3 Cl4 2.625(2) 1_554
Cd3 Cd3 3.4741(19) 1_554
Cd3 Cd3 3.4741(19) 1_556
Cl4 Cd1 2.5751(15) 2_565
Cl4 Cd3 2.625(2) 1_556
O5 B1 1.370(5) 3_455
O5 Cd1 2.292(4) 1_556
O5 Cd2 2.360(4) 4_455
O4 B1 1.388(9) .
O4 Cd3 2.171(5) 3_446
O4 Cd3 2.174(6) 3_445
O1 B2 1.406(7) 3
O1 Cd2 2.282(4) 3
O1 Cd2 2.310(4) 3_554
O2 B2 1.375(7) 4
O2 Cd1 2.288(4) 1_554
O2 Cd2 2.442(4) 1_554
O3 B2 1.370(7) .
O3 Cd2 2.349(4) 4_455
O3 Cd2 2.637(5) 4_454
B1 O5 1.370(5) 4
B1 O5 1.370(5) 3_545
B2 O2 1.375(7) 4_455
B2 O1 1.406(7) 3_445
B2 Cd2 2.787(6) 4_454
